data_1528326
loop_
_publ_author_name
'Avdeev, G.'
'Petrov, K.'
'Mitov, I.'

_publ_section_title
;
 X-ray diffraction and Moessbauer spectroscopy studies of Li Fe0.5 Ti1.5
 O4 - a new primitive cubic ordered spinel
;
_journal_name_full 'Solid State Sciences'
_journal_page_first 1135
_journal_page_last 1139
_journal_volume 9
_journal_year 2007
_chemical_formula_sum 'Fe0.5 Li O4 Ti1.5'
_chemical_name_systematic 'Li Fe0.5 Ti1.5 O4'
_space_group_IT_number 212
_symmetry_space_group_name_Hall 'P 4acd 2ab 3'
_symmetry_space_group_name_H-M 'P 43 3 2'
_cell_angle_alpha 90
_cell_angle_beta 90
_cell_angle_gamma 90
_cell_formula_units_Z 8
_cell_length_a 8.4048
_cell_length_b 8.4048
_cell_length_c 8.4048
_cell_volume 593.721
_citation_journal_id_ASTM SSSCFJ
_cod_data_source_file Avdeev_SSSCFJ_2007_1441.cif
_cod_data_source_block Fe0.5Li1O4Ti1.5
_cod_original_cell_volume 593.7207
_cod_original_formula_sum 'Fe0.5 Li1 O4 Ti1.5'
_cod_database_code 1528326

loop_
_symmetry_equiv_pos_as_xyz
x,y,z
-y+3/4,x+1/4,z+3/4
-x+1/2,-y,z+1/2
y+3/4,-x+3/4,z+1/4
x+1/2,-y+1/2,-z
y+1/4,x+3/4,-z+3/4
-x,y+1/2,-z+1/2
-y+1/4,-x+1/4,-z+1/4
z,x,y
-x+3/4,z+1/4,y+3/4
-z+1/2,-x,y+1/2
x+3/4,-z+3/4,y+1/4
z+1/2,-x+1/2,-y
x+1/4,z+3/4,-y+3/4
-z,x+1/2,-y+1/2
-x+1/4,-z+1/4,-y+1/4
y,z,x
y+1/2,-z+1/2,-x
z+1/4,y+3/4,-x+3/4
-y,z+1/2,-x+1/2
-z+1/4,-y+1/4,-x+1/4
-y+1/2,-z,x+1/2
z+3/4,-y+3/4,x+1/4
-z+3/4,y+1/4,x+3/4

loop_
_atom_site_label
_atom_site_type_symbol
_atom_site_fract_x
_atom_site_fract_y
_atom_site_fract_z
_atom_site_occupancy
_atom_site_U_iso_or_equiv
Fe1 Fe+2 -0.0001 -0.0001 -0.0001 0.474 0.0
Li2 Li+1 0.625 0.625 0.625 0.948 0.0
Fe2 Fe+2 0.625 0.625 0.625 0.052 0.0
O1 O-2 0.3898 0.3898 0.3898 1 0.0
O2 O-2 0.1037 0.1286 0.392 1 0.0
Li1 Li+1 -0.0001 -0.0001 -0.0001 0.526 0.0
Ti1 Ti+4 0.125 0.3691 0.8809 1 0.0
